data_4110788
loop_
_publ_author_name
'Sanjit Konar'
'Nattamai Bhuvanesh'
'Abraham Clearfield'

_publ_section_title
;
 Oxo-, Hydroxo-, and Peroxo-Bridged Fe(III) Phosphonate Cages
;
_journal_name_full 'Journal of the American Chemical Society'
_journal_page_first 9604
_journal_page_last 9605
_journal_paper_doi 10.1021/ja063388s
_journal_volume 128
_journal_year 2006
_chemical_formula_sum 'C99 H106 Fe4 N7 O18 P3'
_chemical_formula_weight 1996.27
_chemical_name_systematic
; 
 ? 
;
_space_group_IT_number 14
_symmetry_cell_setting monoclinic
_symmetry_space_group_name_Hall '-P 2yn'
_symmetry_space_group_name_H-M 'P 1 21/n 1'
_atom_sites_solution_hydrogens geom
_atom_sites_solution_primary direct
_atom_sites_solution_secondary difmap
_audit_creation_method SHELXL-97
_cell_angle_alpha 90.00
_cell_angle_beta 96.567(2)
_cell_angle_gamma 90.00
_cell_formula_units_Z 4
_cell_length_a 20.124(2)
_cell_length_b 19.056(2)
_cell_length_c 25.201(3)
_cell_measurement_temperature 110(2)
_cell_volume 9600.7(18)
_computing_cell_refinement 'Bruker SMART'
_computing_data_collection 'Bruker SMART'
_computing_data_reduction 'Bruker SAINT'
_computing_molecular_graphics 'Bruker SHELXTL'
_computing_publication_material 'Bruker SHELXTL'
_computing_structure_refinement 'SHELXL-97 (Sheldrick, 1997)'
_computing_structure_solution 'SHELXS-97 (Sheldrick, 1990)'
_diffrn_ambient_temperature 110(2)
_diffrn_measured_fraction_theta_full 1.000
_diffrn_measured_fraction_theta_max 1.000
_diffrn_measurement_device_type 'CCD area detector'
_diffrn_measurement_method 'phi and omega scans'
_diffrn_radiation_monochromator graphite
_diffrn_radiation_source 'fine-focus sealed tube'
_diffrn_radiation_type MoK\a
_diffrn_radiation_wavelength 0.71073
_diffrn_reflns_av_R_equivalents 0.0644
_diffrn_reflns_av_sigmaI/netI 0.0990
_diffrn_reflns_limit_h_max 22
_diffrn_reflns_limit_h_min -23
_diffrn_reflns_limit_k_max 14
_diffrn_reflns_limit_k_min -22
_diffrn_reflns_limit_l_max 29
_diffrn_reflns_limit_l_min -26
_diffrn_reflns_number 46153
_diffrn_reflns_theta_full 24.26
_diffrn_reflns_theta_max 24.26
_diffrn_reflns_theta_min 1.23
_exptl_absorpt_coefficient_mu 0.712
_exptl_absorpt_correction_type 'Bruker SADABS V2.10'
_exptl_crystal_colour Orange
_exptl_crystal_density_diffrn 1.357
_exptl_crystal_description Polygonal
_exptl_crystal_F_000 4084
_exptl_crystal_size_max 0.12
_exptl_crystal_size_mid 0.12
_exptl_crystal_size_min 0.10
_refine_diff_density_max 1.843
_refine_diff_density_min -1.091
_refine_diff_density_rms 0.185
_refine_ls_extinction_method none
_refine_ls_goodness_of_fit_ref 1.174
_refine_ls_hydrogen_treatment mixed
_refine_ls_matrix_type full
_refine_ls_number_parameters 1186
_refine_ls_number_reflns 15519
_refine_ls_number_restraints 577
_refine_ls_restrained_S_all 1.181
_refine_ls_R_factor_all 0.1559
_refine_ls_R_factor_gt 0.0999
_refine_ls_shift/su_max 2.679
_refine_ls_shift/su_mean 0.031
_refine_ls_structure_factor_coef Fsqd
_refine_ls_weighting_details 'calc w=1/[\s^2^(Fo^2^)+(0.2000P)^2^+0.0000P] where P=(Fo^2^+2Fc^2^)/3'
_refine_ls_weighting_scheme calc
_refine_ls_wR_factor_gt 0.2741
_refine_ls_wR_factor_ref 0.3377
_reflns_number_gt 9346
_reflns_number_total 15519
_reflns_threshold_expression >2sigma(I)
_cod_data_source_file ja063388ssi20060515_052920.cif
_cod_data_source_block 5
_cod_original_cell_volume 9601.0(19)
_cod_database_code 4110788

loop_
_symmetry_equiv_pos_as_xyz
'x, y, z'
'-x+1/2, y+1/2, -z+1/2'
'-x, -y, -z'
'x-1/2, -y-1/2, z-1/2'

loop_
_atom_site_label
_atom_site_type_symbol
_atom_site_fract_x
_atom_site_fract_y
_atom_site_fract_z
_atom_site_U_iso_or_equiv
_atom_site_adp_type
_atom_site_occupancy
_atom_site_symmetry_multiplicity
_atom_site_calc_flag
_atom_site_refinement_flags
C5A C 0.594(4) -0.002(4) 0.5020(16) 0.48(4) Uani 1 1 d U
C4A C 0.475(4) 0.070(3) 0.4837(10) 0.37(3) Uani 1 1 d U
C6A C 0.545(5) 0.048(3) 0.4922(12) 0.38(3) Uani 1 1 d U
P1 P 0.28485(10) 0.89303(11) 0.99895(8) 0.0398(5) Uani 1 1 d DU
C1 C 0.2750(4) 0.9702(4) 1.0369(3) 0.053(2) Uani 1 1 d DU
H1A H 0.2542 0.9570 1.0683 0.064 Uiso 1 1 calc R
H1B H 0.3191 0.9883 1.0491 0.064 Uiso 1 1 calc R
C2 C 0.2336(6) 1.0300(4) 1.0086(4) 0.091(3) Uani 1 1 d DU
H2 H 0.2589 1.0407 0.9786 0.109 Uiso 1 1 calc R
C3 C 0.2351(6) 1.1009(5) 1.0382(5) 0.148(5) Uani 1 1 d DU
C4 C 0.1657(6) 1.1316(6) 1.0191(5) 0.157(5) Uani 1 1 d DU
H4 H 0.1600 1.1825 1.0213 0.189 Uiso 1 1 calc R
C5 C 0.1198(7) 1.0846(6) 1.0487(6) 0.138(5) Uani 1 1 d DU
H5A H 0.1332 1.0867 1.0869 0.165 Uiso 1 1 calc R
H5B H 0.0739 1.1005 1.0418 0.165 Uiso 1 1 calc R
C6 C 0.1260(7) 1.0090(6) 1.0284(6) 0.138(5) Uani 1 1 d DU
H6A H 0.0830 0.9898 1.0142 0.166 Uiso 1 1 calc R
H6B H 0.1472 0.9782 1.0560 0.166 Uiso 1 1 calc R
C7 C 0.1713(6) 1.0226(6) 0.9842(5) 0.124(4) Uani 1 1 d DU
H7 H 0.1673 0.9868 0.9560 0.149 Uiso 1 1 calc R
C8 C 0.1512(8) 1.0967(6) 0.9639(5) 0.154(5) Uani 1 1 d DU
H8A H 0.1794 1.1144 0.9382 0.184 Uiso 1 1 calc R
H8B H 0.1044 1.0999 0.9495 0.184 Uiso 1 1 calc R
C9 C 0.2863(8) 1.1554(8) 1.0234(10) 0.221(9) Uani 1 1 d DU
H9A H 0.2774 1.1667 0.9862 0.331 Uiso 1 1 calc R
H9B H 0.3306 1.1364 1.0306 0.331 Uiso 1 1 calc R
H9C H 0.2828 1.1971 1.0443 0.331 Uiso 1 1 calc R
C10 C 0.2342(13) 1.0972(9) 1.0992(5) 0.246(11) Uani 1 1 d DU
H10A H 0.1966 1.1231 1.1090 0.368 Uiso 1 1 calc R
H10B H 0.2748 1.1171 1.1166 0.368 Uiso 1 1 calc R
H10C H 0.2308 1.0491 1.1099 0.368 Uiso 1 1 calc R
P2 P 0.42828(10) 0.77839(10) 0.90683(8) 0.0370(5) Uani 1 1 d DU
C21 C 0.5079(4) 0.7770(4) 0.8809(3) 0.0462(18) Uani 1 1 d DU
H21A H 0.5311 0.8203 0.8913 0.055 Uiso 1 1 calc R
H21B H 0.5341 0.7388 0.8981 0.055 Uiso 1 1 calc R
C22 C 0.5066(5) 0.7684(6) 0.8200(3) 0.084(3) Uani 1 1 d DU
H22 H 0.4711 0.8012 0.8064 0.101 Uiso 1 1 calc R
C23 C 0.5706(7) 0.8012(8) 0.7974(5) 0.143(5) Uani 1 1 d DU
C24 C 0.5757(5) 0.7526(8) 0.7515(4) 0.115(4) Uani 1 1 d DU
H24 H 0.6033 0.7684 0.7242 0.138 Uiso 1 1 calc R
C25 C 0.5989(8) 0.6855(10) 0.7826(8) 0.189(7) Uani 1 1 d DU
H25A H 0.6184 0.6535 0.7588 0.227 Uiso 1 1 calc R
H25B H 0.6334 0.6978 0.8112 0.227 Uiso 1 1 calc R
C26 C 0.5458(8) 0.6507(7) 0.8049(7) 0.145(5) Uani 1 1 d DU
H26A H 0.5558 0.6425 0.8429 0.174 Uiso 1 1 calc R
H26B H 0.5332 0.6069 0.7868 0.174 Uiso 1 1 calc R
C27 C 0.4906(7) 0.7114(7) 0.7914(5) 0.119(4) Uani 1 1 d DU
H27 H 0.4447 0.6954 0.7937 0.143 Uiso 1 1 calc R
C28 C 0.5023(6) 0.7400(9) 0.7334(4) 0.129(5) Uani 1 1 d DU
H28A H 0.4946 0.7048 0.7055 0.155 Uiso 1 1 calc R
H28B H 0.4776 0.7826 0.7233 0.155 Uiso 1 1 calc R
C29 C 0.5608(14) 0.8691(8) 0.7697(8) 0.284(14) Uani 1 1 d DU
H29A H 0.6016 0.8956 0.7748 0.426 Uiso 1 1 calc R
H29B H 0.5259 0.8948 0.7841 0.426 Uiso 1 1 calc R
H29C H 0.5485 0.8613 0.7322 0.426 Uiso 1 1 calc R
C30 C 0.6335(6) 0.7855(16) 0.8396(6) 0.275(15) Uani 1 1 d DU
H30A H 0.6463 0.7372 0.8369 0.413 Uiso 1 1 calc R
H30B H 0.6223 0.7947 0.8749 0.413 Uiso 1 1 calc R
H30C H 0.6700 0.8151 0.8324 0.413 Uiso 1 1 calc R
P3 P 0.30067(10) 0.66441(11) 1.00630(8) 0.0394(5) Uani 1 1 d DU
C31 C 0.2944(4) 0.5927(4) 1.0514(3) 0.0451(18) Uani 1 1 d DU
H31A H 0.2529 0.5679 1.0409 0.054 Uiso 1 1 calc R
H31B H 0.3309 0.5604 1.0481 0.054 Uiso 1 1 calc R
C32 C 0.2963(7) 0.6148(5) 1.1101(3) 0.092(3) Uani 1 1 d DU
H32 H 0.3340 0.6476 1.1139 0.111 Uiso 1 1 calc R
C33 C 0.3211(7) 0.5558(6) 1.1525(4) 0.123(4) Uani 1 1 d DU
C34 C 0.2813(8) 0.5735(7) 1.1970(4) 0.131(4) Uani 1 1 d DU
H34 H 0.2964 0.5537 1.2322 0.157 Uiso 1 1 calc R
C35 C 0.2093(9) 0.5517(12) 1.1704(10) 0.229(10) Uani 1 1 d DU
H35A H 0.2113 0.5057 1.1542 0.275 Uiso 1 1 calc R
H35B H 0.1789 0.5491 1.1976 0.275 Uiso 1 1 calc R
C36 C 0.1845(8) 0.6024(15) 1.1300(9) 0.330(16) Uani 1 1 d DU
H36A H 0.1466 0.6285 1.1402 0.396 Uiso 1 1 calc R
H36B H 0.1726 0.5806 1.0955 0.396 Uiso 1 1 calc R
C37 C 0.2504(11) 0.6505(8) 1.1310(5) 0.220(10) Uani 1 1 d DU
H37 H 0.2419 0.6970 1.1151 0.263 Uiso 1 1 calc R
C38 C 0.2786(12) 0.6525(8) 1.1924(5) 0.248(10) Uani 1 1 d DU
H38A H 0.3223 0.6744 1.1989 0.298 Uiso 1 1 calc R
H38B H 0.2479 0.6738 1.2147 0.298 Uiso 1 1 calc R
C39 C 0.3926(8) 0.5635(13) 1.1748(7) 0.216(10) Uani 1 1 d DU
H39A H 0.4180 0.5810 1.1476 0.324 Uiso 1 1 calc R
H39B H 0.4099 0.5187 1.1870 0.324 Uiso 1 1 calc R
H39C H 0.3959 0.5958 1.2042 0.324 Uiso 1 1 calc R
C40 C 0.2992(9) 0.4812(6) 1.1301(5) 0.144(6) Uani 1 1 d DU
H40A H 0.3015 0.4482 1.1589 0.216 Uiso 1 1 calc R
H40B H 0.3286 0.4666 1.1048 0.216 Uiso 1 1 calc R
H40C H 0.2542 0.4835 1.1128 0.216 Uiso 1 1 calc R
N1 N 0.3351(3) 0.5848(3) 0.8458(2) 0.0427(14) Uani 1 1 d DU
C41 C 0.3024(4) 0.5526(5) 0.8048(3) 0.056(2) Uani 1 1 d DU
H41 H 0.2605 0.5698 0.7916 0.067 Uiso 1 1 calc R
C42 C 0.3262(5) 0.4955(5) 0.7802(4) 0.067(2) Uani 1 1 d DU
H42 H 0.3005 0.4738 0.7518 0.081 Uiso 1 1 calc R
C43 C 0.3863(6) 0.4717(5) 0.7974(4) 0.074(3) Uani 1 1 d DU
H43 H 0.4039 0.4335 0.7808 0.089 Uiso 1 1 calc R
C44 C 0.4214(6) 0.5025(5) 0.8384(4) 0.079(3) Uani 1 1 d DU
H44 H 0.4641 0.4865 0.8507 0.095 Uiso 1 1 calc R
C45 C 0.3935(4) 0.5601(4) 0.8635(4) 0.061(2) Uani 1 1 d DU
H45 H 0.4174 0.5807 0.8933 0.073 Uiso 1 1 calc R
N2 N 0.1082(3) 0.7696(3) 1.0015(2) 0.0449(15) Uani 1 1 d DU
C46 C 0.0665(10) 0.8162(14) 1.0027(9) 0.33(2) Uani 1 1 d DU
H46 H 0.0669 0.8516 0.9773 0.398 Uiso 1 1 calc R
C47 C 0.0195(11) 0.8215(15) 1.0375(9) 0.34(2) Uani 1 1 d DU
H47 H -0.0094 0.8597 1.0343 0.411 Uiso 1 1 calc R
C48 C 0.0136(5) 0.7783(7) 1.0729(4) 0.091(4) Uani 1 1 d DU
H48 H -0.0152 0.7834 1.0990 0.109 Uiso 1 1 calc R
C49 C 0.0518(11) 0.7258(14) 1.0694(10) 0.35(2) Uani 1 1 d DU
H49 H 0.0441 0.6847 1.0876 0.420 Uiso 1 1 calc R
C50 C 0.1058(12) 0.7286(16) 1.0382(10) 0.37(3) Uani 1 1 d DU
H50 H 0.1413 0.6976 1.0462 0.449 Uiso 1 1 calc R
C51 C 0.2939(4) 1.0228(4) 0.8579(3) 0.0502(19) Uani 1 1 d U
H51 H 0.2628 1.0209 0.8825 0.060 Uiso 1 1 calc R
C52 C 0.3132(5) 1.0886(5) 0.8403(4) 0.060(2) Uani 1 1 d U
H52 H 0.2948 1.1295 0.8524 0.072 Uiso 1 1 calc R
C53 C 0.3595(5) 1.0915(5) 0.8051(4) 0.070(3) Uani 1 1 d U
H53 H 0.3735 1.1344 0.7928 0.085 Uiso 1 1 calc R
C54 C 0.3851(5) 1.0299(5) 0.7881(4) 0.064(2) Uani 1 1 d U
H54 H 0.4166 1.0308 0.7639 0.077 Uiso 1 1 calc R
C55 C 0.3642(4) 0.9668(5) 0.8068(3) 0.053(2) Uani 1 1 d U
H55 H 0.3827 0.9255 0.7953 0.064 Uiso 1 1 calc R
C56 C 0.4546(5) 0.9358(5) 1.0834(4) 0.061(2) Uani 1 1 d U
H56 H 0.4156 0.9281 1.0992 0.074 Uiso 1 1 calc R
C57 C 0.4878(5) 0.9986(6) 1.0939(4) 0.072(3) Uani 1 1 d U
H57 H 0.4712 1.0324 1.1156 0.086 Uiso 1 1 calc R
C58 C 0.5470(5) 1.0101(5) 1.0713(4) 0.072(3) Uani 1 1 d U
H58 H 0.5701 1.0523 1.0764 0.087 Uiso 1 1 calc R
C59 C 0.5702(5) 0.9569(5) 1.0413(4) 0.066(2) Uani 1 1 d U
H59 H 0.6105 0.9622 1.0271 0.079 Uiso 1 1 calc R
C60 C 0.5329(4) 0.8944(5) 1.0321(4) 0.059(2) Uani 1 1 d U
H60 H 0.5489 0.8588 1.0118 0.070 Uiso 1 1 calc R
C63 C 0.7867(14) 0.1621(11) 0.8582(12) 0.244(13) Uani 1 1 d U
H63 H 0.8062 0.1944 0.8829 0.293 Uiso 1 1 calc R
N5 N 0.8262(10) 0.1167(11) 0.8328(13) 0.257(13) Uani 1 1 d U
C64 C 0.7955(12) 0.0702(14) 0.8008(9) 0.187(10) Uani 1 1 d U
H64 H 0.8209 0.0415 0.7810 0.224 Uiso 1 1 calc R
C65 C 0.7306(12) 0.0625(17) 0.7954(8) 0.219(11) Uani 1 1 d U
H65 H 0.7116 0.0230 0.7780 0.263 Uiso 1 1 calc R
C66 C 0.6884(13) 0.114(2) 0.8158(8) 0.242(14) Uani 1 1 d U
H66 H 0.6423 0.1136 0.8067 0.291 Uiso 1 1 calc R
C61 C 0.7160(15) 0.1591(12) 0.8464(9) 0.199(11) Uani 1 1 d U
H61 H 0.6898 0.1917 0.8620 0.238 Uiso 1 1 calc R
C67 C 0.653(2) 0.2326(17) 0.6846(14) 0.243(16) Uani 1 1 d U
H67 H 0.6666 0.2465 0.7196 0.291 Uiso 1 1 calc R
C69 C 0.6893(10) 0.1858(14) 0.6635(11) 0.171(8) Uani 1 1 d U
H69 H 0.7257 0.1640 0.6829 0.205 Uiso 1 1 calc R
C70 C 0.6703(13) 0.1714(14) 0.6120(10) 0.180(10) Uani 1 1 d U
H70 H 0.6960 0.1429 0.5924 0.216 Uiso 1 1 calc R
C71 C 0.6128(16) 0.1995(11) 0.5900(9) 0.185(11) Uani 1 1 d U
H71 H 0.5960 0.1857 0.5557 0.222 Uiso 1 1 calc R
C72 C 0.5786(11) 0.2462(13) 0.6150(16) 0.207(15) Uani 1 1 d U
H72 H 0.5395 0.2671 0.5993 0.248 Uiso 1 1 calc R
N6 N 0.6034(17) 0.2593(15) 0.6612(14) 0.244(16) Uani 1 1 d U
N7 N 0.7499(16) 0.0606(15) 0.4717(9) 0.304(12) Uani 1 1 d U
C77 C 0.7263(18) 0.121(2) 0.4929(8) 0.31(2) Uani 1 1 d U
H77 H 0.6834 0.1319 0.5006 0.375 Uiso 1 1 calc R
C78 C 0.785(2) 0.162(3) 0.4996(16) 0.35(2) Uani 1 1 d U
H78 H 0.7847 0.1968 0.5256 0.418 Uiso 1 1 calc R
C73 C 0.841(3) 0.1621(18) 0.4765(13) 0.317(17) Uani 1 1 d U
H73 H 0.8679 0.2019 0.4757 0.380 Uiso 1 1 calc R
C74 C 0.8583(19) 0.099(3) 0.4536(18) 0.37(3) Uani 1 1 d U
H74 H 0.9005 0.0874 0.4448 0.444 Uiso 1 1 calc R
C75 C 0.8052(17) 0.0597(15) 0.4467(7) 0.219(13) Uani 1 1 d U
H75 H 0.8057 0.0257 0.4203 0.263 Uiso 1 1 calc R
C79 C 0.2937(4) 0.7710(4) 0.7801(3) 0.0412(17) Uani 1 1 d U
C80 C 0.3079(4) 0.7686(4) 0.7226(3) 0.0428(17) Uani 1 1 d U
C81 C 0.3263(5) 0.7068(5) 0.7012(4) 0.058(2) Uani 1 1 d U
H81 H 0.3291 0.6665 0.7222 0.070 Uiso 1 1 calc R
C82 C 0.3409(5) 0.7028(6) 0.6491(4) 0.067(3) Uani 1 1 d U
H82 H 0.3544 0.6605 0.6353 0.081 Uiso 1 1 calc R
C83 C 0.3353(6) 0.7619(6) 0.6178(4) 0.073(3) Uani 1 1 d U
H83 H 0.3444 0.7598 0.5825 0.087 Uiso 1 1 calc R
C84 C 0.3162(6) 0.8242(6) 0.6388(4) 0.078(3) Uani 1 1 d U
H84 H 0.3127 0.8642 0.6176 0.094 Uiso 1 1 calc R
C85 C 0.3019(5) 0.8282(5) 0.6913(4) 0.066(3) Uani 1 1 d U
H85 H 0.2884 0.8704 0.7053 0.080 Uiso 1 1 calc R
C86 C 0.4804(4) 0.7568(5) 1.1199(3) 0.0495(19) Uani 1 1 d U
C87 C 0.5250(4) 0.7456(5) 1.1705(3) 0.054(2) Uani 1 1 d U
C88 C 0.5028(5) 0.7680(7) 1.2182(4) 0.085(4) Uani 1 1 d U
H88 H 0.4602 0.7868 1.2185 0.101 Uiso 1 1 calc R
C89 C 0.5463(6) 0.7617(7) 1.2659(4) 0.083(3) Uani 1 1 d U
H89 H 0.5323 0.7770 1.2978 0.099 Uiso 1 1 calc R
C90 C 0.6094(5) 0.7332(5) 1.2660(4) 0.069(3) Uani 1 1 d U
H90 H 0.6377 0.7289 1.2976 0.083 Uiso 1 1 calc R
C91 C 0.6297(5) 0.7111(5) 1.2177(4) 0.067(2) Uani 1 1 d U
H91 H 0.6719 0.6915 1.2173 0.080 Uiso 1 1 calc R
C92 C 0.5875(5) 0.7181(4) 1.1698(4) 0.060(2) Uani 1 1 d U
H92 H 0.6020 0.7040 1.1377 0.072 Uiso 1 1 calc R
C93 C 0.1403(4) 0.8834(4) 0.8744(3) 0.0396(16) Uani 1 1 d U
C94 C 0.0831(4) 0.9298(4) 0.8546(3) 0.0433(18) Uani 1 1 d U
C95 C 0.0186(4) 0.9056(6) 0.8525(4) 0.069(3) Uani 1 1 d U
H95 H 0.0105 0.8605 0.8643 0.083 Uiso 1 1 calc R
C96 C -0.0347(5) 0.9480(7) 0.8328(5) 0.091(4) Uani 1 1 d U
H96 H -0.0784 0.9314 0.8309 0.109 Uiso 1 1 calc R
C97 C -0.0220(5) 1.0155(6) 0.8158(4) 0.078(3) Uani 1 1 d U
H97 H -0.0574 1.0443 0.8026 0.094 Uiso 1 1 calc R
C98 C 0.0418(5) 1.0398(6) 0.8184(4) 0.075(3) Uani 1 1 d U
H98 H 0.0497 1.0854 0.8077 0.091 Uiso 1 1 calc R
C99 C 0.0945(4) 0.9979(5) 0.8364(4) 0.058(2) Uani 1 1 d U
H99 H 0.1380 1.0144 0.8366 0.070 Uiso 1 1 calc R
C100 C 0.1529(3) 0.6404(4) 0.8818(3) 0.0341(15) Uani 1 1 d U
C101 C 0.0365(5) 0.6000(6) 0.8766(5) 0.079(3) Uani 1 1 d U
H101 H 0.0249 0.6435 0.8896 0.095 Uiso 1 1 calc R
C102 C 0.1025(4) 0.5870(5) 0.8699(3) 0.0510(19) Uani 1 1 d U
C103 C -0.0134(6) 0.5498(6) 0.8643(5) 0.088(3) Uani 1 1 d U
H103 H -0.0577 0.5598 0.8686 0.105 Uiso 1 1 calc R
C104 C 0.0036(6) 0.4869(6) 0.8463(4) 0.085(3) Uani 1 1 d U
H104 H -0.0292 0.4528 0.8390 0.102 Uiso 1 1 calc R
C105 C 0.0681(6) 0.4720(6) 0.8385(5) 0.085(3) Uani 1 1 d U
H105 H 0.0786 0.4281 0.8255 0.102 Uiso 1 1 calc R
C109 C 0.1182(5) 0.5214(5) 0.8497(4) 0.069(3) Uani 1 1 d U
H109 H 0.1619 0.5111 0.8439 0.083 Uiso 1 1 calc R
Fe1 Fe 0.29148(5) 0.86008(6) 0.87749(4) 0.0360(3) Uani 1 1 d U
Fe2 Fe 0.19253(5) 0.77023(6) 0.95167(4) 0.0373(3) Uani 1 1 d U
Fe3 Fe 0.29922(5) 0.68304(6) 0.88253(4) 0.0365(3) Uani 1 1 d U
Fe4 Fe 0.41280(5) 0.78960(6) 1.03514(4) 0.0407(3) Uani 1 1 d U
N3 N 0.3180(3) 0.9630(3) 0.8411(2) 0.0433(14) Uani 1 1 d U
N4 N 0.4747(3) 0.8860(4) 1.0524(3) 0.0511(16) Uani 1 1 d U
O1 O 0.2074(3) 0.6376(3) 0.8606(2) 0.0468(13) Uani 1 1 d U
O2 O 0.1422(2) 0.6873(3) 0.9164(2) 0.0470(13) Uani 1 1 d U
O3 O 0.2970(3) 0.7145(3) 0.8047(2) 0.0427(12) Uani 1 1 d U
O4 O 0.2792(2) 0.8304(3) 0.79878(19) 0.0413(12) Uani 1 1 d U
O5 O 0.1978(2) 0.9015(3) 0.8641(2) 0.0448(12) Uani 1 1 d U
O6 O 0.1277(2) 0.8284(3) 0.9002(2) 0.0420(12) Uani 1 1 d U
O7 O 0.2632(2) 0.7716(2) 0.90556(19) 0.0375(11) Uani 1 1 d U
O8 O 0.3376(3) 0.8501(3) 1.03294(19) 0.0454(13) Uani 1 1 d U
O9 O 0.3087(3) 0.9125(3) 0.94538(19) 0.0441(12) Uani 1 1 d U
O10 O 0.3029(3) 0.6326(3) 0.9508(2) 0.0456(13) Uani 1 1 d U
O11 O 0.3656(3) 0.7027(3) 1.0258(2) 0.0471(13) Uani 1 1 d U
O12 O 0.2396(3) 0.7105(3) 1.0075(2) 0.0456(13) Uani 1 1 d U
O13 O 0.4440(2) 0.7934(3) 0.9667(2) 0.0432(12) Uani 1 1 d U
O14 O 0.3873(2) 0.8375(3) 0.8782(2) 0.0417(12) Uani 1 1 d U
O15 O 0.3945(2) 0.7078(3) 0.8955(2) 0.0410(12) Uani 1 1 d U
O16 O 0.2174(2) 0.8571(3) 0.9908(2) 0.0437(12) Uani 1 1 d U
O17 O 0.4235(3) 0.7843(3) 1.1200(2) 0.0546(15) Uani 1 1 d U
O18 O 0.5000(3) 0.7403(3) 1.0753(2) 0.0516(14) Uani 1 1 d U
C1A C 0.4750(8) 0.541(2) 0.0215(8) 0.216(12) Uani 1 1 d U
C2A C 0.4558(13) 0.477(2) 0.0471(8) 0.243(15) Uani 1 1 d U
C3A C 0.5049(15) 0.594(2) -0.0128(9) 0.273(16) Uani 1 1 d U

loop_
_atom_site_aniso_label
_atom_site_aniso_U_11
_atom_site_aniso_U_22
_atom_site_aniso_U_33
_atom_site_aniso_U_23
_atom_site_aniso_U_13
_atom_site_aniso_U_12
C5A 0.90(10) 0.36(7) 0.14(3) 0.06(3) -0.08(5) 0.20(7)
C4A 0.73(10) 0.31(6) 0.056(14) -0.01(2) -0.06(3) 0.06(6)
C6A 0.74(9) 0.22(4) 0.12(2) 0.00(2) -0.17(4) 0.05(4)
P1 0.0403(11) 0.0402(12) 0.0374(11) -0.0049(9) -0.0018(8) 0.0045(9)
C1 0.050(5) 0.055(5) 0.056(5) -0.012(4) 0.008(4) 0.004(4)
C2 0.135(8) 0.077(6) 0.062(6) 0.007(5) 0.020(6) 0.055(6)
C3 0.171(9) 0.077(7) 0.199(11) -0.008(8) 0.039(9) 0.053(7)
C4 0.189(11) 0.102(8) 0.195(12) 0.018(9) 0.085(10) 0.073(8)
C5 0.169(11) 0.124(10) 0.129(10) 0.024(8) 0.056(9) 0.079(9)
C6 0.159(10) 0.113(8) 0.155(12) 0.047(8) 0.069(10) 0.073(8)
C7 0.143(9) 0.125(8) 0.105(9) 0.015(6) 0.020(6) 0.060(8)
C8 0.180(13) 0.145(12) 0.142(9) 0.066(8) 0.048(8) 0.088(10)
C9 0.197(13) 0.085(10) 0.37(3) -0.003(15) -0.010(18) 0.020(10)
C10 0.43(3) 0.135(16) 0.155(10) -0.099(11) -0.035(13) -0.004(17)
P2 0.0342(10) 0.0391(11) 0.0370(11) -0.0021(8) 0.0005(8) 0.0010(8)
C21 0.037(4) 0.050(5) 0.049(4) -0.003(4) -0.005(3) 0.000(3)
C22 0.047(5) 0.154(9) 0.053(5) -0.020(6) 0.010(4) 0.012(6)
C23 0.122(10) 0.212(12) 0.099(9) -0.015(8) 0.026(6) -0.058(9)
C24 0.063(6) 0.233(13) 0.052(6) -0.005(7) 0.021(5) 0.017(8)
C25 0.129(10) 0.219(14) 0.20(2) 0.005(12) -0.056(11) -0.026(10)
C26 0.139(13) 0.118(10) 0.165(14) -0.033(8) -0.038(11) -0.016(8)
C27 0.134(10) 0.133(11) 0.088(7) -0.008(7) 0.004(8) -0.025(7)
C28 0.075(7) 0.257(18) 0.057(6) -0.033(7) 0.022(5) -0.003(8)
C29 0.53(4) 0.163(11) 0.151(18) -0.008(11) -0.006(18) -0.213(17)
C30 0.057(7) 0.68(5) 0.091(11) -0.092(16) 0.017(7) -0.030(15)
P3 0.0395(11) 0.0400(12) 0.0381(11) 0.0020(9) 0.0026(9) 0.0029(9)
C31 0.048(5) 0.043(4) 0.042(4) 0.002(3) -0.002(3) 0.000(3)
C32 0.176(10) 0.065(6) 0.040(4) 0.005(4) 0.026(6) 0.000(7)
C33 0.177(10) 0.114(8) 0.073(7) 0.019(6) -0.006(7) 0.010(8)
C34 0.219(12) 0.127(9) 0.047(6) 0.025(6) 0.016(7) -0.010(11)
C35 0.173(13) 0.25(2) 0.26(3) 0.028(18) 0.008(13) 0.035(15)
C36 0.150(12) 0.63(5) 0.21(2) 0.13(2) 0.048(11) 0.191(18)
C37 0.44(3) 0.140(13) 0.093(8) 0.024(9) 0.099(14) 0.163(14)
C38 0.58(3) 0.122(9) 0.072(8) -0.011(9) 0.141(13) -0.010(16)
C39 0.162(10) 0.32(3) 0.145(15) -0.043(18) -0.071(10) 0.047(15)
C40 0.260(19) 0.071(7) 0.102(10) 0.040(6) 0.026(11) 0.015(10)
N1 0.048(4) 0.035(3) 0.047(4) 0.003(3) 0.013(3) -0.002(3)
C41 0.055(5) 0.054(5) 0.060(5) -0.007(4) 0.010(4) -0.004(4)
C42 0.090(7) 0.045(5) 0.068(6) -0.014(4) 0.013(5) -0.003(5)
C43 0.104(7) 0.036(5) 0.082(7) -0.011(5) 0.014(6) 0.009(5)
C44 0.082(7) 0.064(7) 0.091(8) -0.012(5) 0.011(5) 0.024(5)
C45 0.060(5) 0.043(5) 0.077(6) -0.012(4) -0.002(4) 0.005(4)
N2 0.047(4) 0.050(4) 0.038(3) 0.001(3) 0.003(3) 0.002(3)
C46 0.22(2) 0.54(4) 0.27(2) 0.31(3) 0.21(2) 0.32(3)
C47 0.23(2) 0.56(4) 0.29(3) 0.32(3) 0.23(2) 0.32(3)
C48 0.061(6) 0.161(12) 0.054(6) -0.020(6) 0.023(5) 0.002(7)
C49 0.26(2) 0.55(4) 0.29(3) 0.33(3) 0.24(2) 0.32(3)
C50 0.26(3) 0.61(5) 0.30(3) 0.37(4) 0.25(2) 0.34(3)
C51 0.049(5) 0.044(4) 0.054(5) 0.011(4) -0.010(4) 0.005(4)
C52 0.061(6) 0.039(4) 0.075(6) 0.003(4) -0.016(4) 0.002(4)
C53 0.075(7) 0.047(5) 0.086(7) 0.021(5) -0.007(5) -0.013(5)
C54 0.059(6) 0.062(5) 0.071(6) 0.022(5) -0.001(4) -0.003(4)
C55 0.053(5) 0.046(4) 0.058(5) 0.006(4) 0.001(4) -0.005(4)
C56 0.060(5) 0.062(5) 0.057(5) -0.014(4) -0.014(4) 0.003(4)
C57 0.069(6) 0.066(6) 0.071(6) -0.019(5) -0.029(4) 0.007(5)
C58 0.066(6) 0.055(5) 0.085(7) 0.000(5) -0.034(5) -0.007(5)
C59 0.054(5) 0.075(6) 0.063(6) 0.005(5) -0.018(4) -0.013(4)
C60 0.046(5) 0.068(6) 0.059(5) -0.008(5) -0.006(4) -0.007(4)
C63 0.27(2) 0.099(14) 0.41(4) -0.054(17) 0.23(2) -0.025(15)
N5 0.182(14) 0.148(16) 0.47(4) -0.103(18) 0.16(2) -0.015(13)
C64 0.163(14) 0.24(3) 0.18(2) -0.055(16) 0.091(17) 0.054(16)
C65 0.157(15) 0.37(3) 0.131(15) -0.044(18) 0.042(15) 0.056(18)
C66 0.187(15) 0.46(4) 0.083(13) 0.048(18) 0.038(12) 0.172(18)
C61 0.26(2) 0.185(18) 0.18(2) 0.121(13) 0.171(19) 0.136(17)
C67 0.33(5) 0.18(3) 0.21(2) -0.05(2) 0.00(2) 0.04(2)
C69 0.114(14) 0.18(2) 0.21(2) 0.024(19) -0.012(15) 0.007(13)
C70 0.20(2) 0.19(2) 0.168(17) 0.021(17) 0.088(15) 0.039(17)
C71 0.26(3) 0.085(13) 0.188(15) 0.063(12) -0.069(17) -0.058(13)
C72 0.105(12) 0.095(14) 0.41(4) 0.14(2) 0.002(17) -0.017(10)
N6 0.23(3) 0.20(2) 0.32(4) 0.04(2) 0.16(3) 0.08(2)
N7 0.45(3) 0.31(2) 0.177(19) 0.162(18) 0.149(18) 0.22(2)
C77 0.39(4) 0.52(5) 0.041(10) 0.053(19) 0.069(19) 0.32(3)
C78 0.42(5) 0.44(3) 0.17(3) -0.07(3) -0.05(3) 0.33(3)
C73 0.58(6) 0.19(2) 0.19(3) 0.10(2) 0.10(3) 0.10(3)
C74 0.24(3) 0.50(6) 0.36(5) -0.17(4) -0.02(3) 0.20(3)
C75 0.33(3) 0.26(2) 0.073(10) -0.004(14) 0.020(16) 0.22(2)
C79 0.033(4) 0.049(5) 0.041(4) -0.002(3) 0.001(3) -0.003(3)
C80 0.041(4) 0.052(5) 0.035(4) -0.004(3) 0.000(3) -0.003(4)
C81 0.072(6) 0.055(5) 0.049(5) -0.004(4) 0.012(4) 0.006(5)
C82 0.086(7) 0.067(6) 0.052(5) -0.004(4) 0.021(5) 0.004(5)
C83 0.091(8) 0.082(6) 0.048(5) 0.000(4) 0.024(5) 0.002(6)
C84 0.126(9) 0.062(6) 0.051(5) 0.007(5) 0.026(6) -0.003(6)
C85 0.095(7) 0.053(5) 0.056(5) 0.004(4) 0.026(5) 0.012(5)
C86 0.044(4) 0.057(5) 0.045(4) -0.005(4) -0.008(3) -0.001(4)
C87 0.048(4) 0.065(6) 0.046(4) 0.016(4) -0.004(3) -0.002(4)
C88 0.059(6) 0.142(11) 0.049(5) 0.022(6) -0.008(4) 0.011(6)
C89 0.078(6) 0.122(10) 0.047(5) 0.010(6) -0.001(5) -0.018(6)
C90 0.075(6) 0.063(6) 0.061(5) 0.022(5) -0.030(5) -0.004(5)
C91 0.060(6) 0.044(5) 0.087(6) 0.009(5) -0.032(4) 0.004(4)
C92 0.066(5) 0.045(5) 0.064(5) -0.004(4) -0.020(4) 0.011(4)
C93 0.043(4) 0.040(4) 0.035(4) -0.007(3) 0.000(3) 0.007(3)
C94 0.040(4) 0.056(5) 0.034(4) 0.005(4) 0.003(3) 0.012(3)
C95 0.050(4) 0.084(7) 0.072(6) 0.031(6) -0.005(5) 0.006(4)
C96 0.047(5) 0.120(9) 0.106(9) 0.056(8) 0.012(6) 0.016(5)
C97 0.059(5) 0.081(7) 0.092(8) 0.024(6) 0.000(5) 0.026(5)
C98 0.067(6) 0.066(6) 0.092(7) 0.026(6) 0.004(6) 0.017(4)
C99 0.049(5) 0.062(5) 0.064(6) 0.020(5) 0.009(4) 0.015(4)
C100 0.033(3) 0.031(4) 0.038(4) 0.002(3) 0.005(3) 0.004(3)
C101 0.047(5) 0.075(7) 0.114(9) -0.020(6) 0.007(5) -0.010(4)
C102 0.052(4) 0.056(5) 0.045(5) -0.003(4) 0.006(4) -0.008(4)
C103 0.067(6) 0.089(8) 0.111(9) -0.029(7) 0.027(6) -0.032(5)
C104 0.078(6) 0.094(7) 0.087(8) -0.033(7) 0.032(6) -0.045(6)
C105 0.094(7) 0.069(7) 0.097(8) -0.027(6) 0.032(7) -0.022(5)
C109 0.063(5) 0.072(6) 0.074(6) -0.024(5) 0.014(5) -0.012(4)
Fe1 0.0347(6) 0.0358(6) 0.0363(6) -0.0019(5) -0.0005(5) 0.0018(4)
Fe2 0.0344(6) 0.0401(7) 0.0370(6) 0.0003(5) 0.0014(5) 0.0023(5)
Fe3 0.0376(6) 0.0369(6) 0.0347(6) -0.0012(5) 0.0024(5) -0.0006(5)
Fe4 0.0372(6) 0.0463(7) 0.0370(6) -0.0025(5) -0.0031(5) 0.0034(5)
N3 0.044(4) 0.041(3) 0.043(3) 0.004(3) -0.006(3) -0.002(3)
N4 0.046(4) 0.059(4) 0.045(4) -0.008(3) -0.006(3) -0.006(3)
O1 0.044(3) 0.048(3) 0.048(3) -0.008(3) 0.005(2) -0.005(2)
O2 0.038(3) 0.046(3) 0.057(3) -0.008(3) 0.005(2) -0.002(2)
O3 0.053(3) 0.039(3) 0.035(3) 0.001(2) 0.003(2) 0.006(2)
O4 0.045(3) 0.041(3) 0.037(3) -0.001(2) 0.002(2) -0.002(2)
O5 0.038(3) 0.049(3) 0.047(3) 0.007(3) 0.005(2) 0.003(2)
O6 0.035(3) 0.045(3) 0.044(3) 0.004(2) -0.003(2) 0.002(2)
O7 0.036(3) 0.040(3) 0.036(3) -0.002(2) 0.001(2) 0.000(2)
O8 0.042(3) 0.055(3) 0.037(3) -0.004(2) -0.007(2) 0.008(2)
O9 0.046(3) 0.044(3) 0.041(3) -0.005(2) -0.001(2) -0.002(2)
O10 0.051(3) 0.047(3) 0.039(3) 0.001(2) 0.008(2) 0.009(2)
O11 0.044(3) 0.048(3) 0.048(3) 0.002(2) -0.001(2) 0.001(2)
O12 0.044(3) 0.058(3) 0.035(3) 0.007(2) 0.003(2) 0.011(2)
O13 0.038(3) 0.054(3) 0.037(3) -0.006(2) 0.000(2) -0.007(2)
O14 0.036(3) 0.036(3) 0.053(3) 0.003(2) 0.003(2) 0.002(2)
O15 0.038(3) 0.039(3) 0.045(3) -0.004(2) 0.000(2) 0.003(2)
O16 0.040(3) 0.048(3) 0.042(3) -0.007(2) 0.002(2) 0.004(2)
O17 0.044(3) 0.081(4) 0.036(3) 0.001(3) -0.008(2) 0.011(3)
O18 0.046(3) 0.056(3) 0.050(3) -0.002(3) -0.006(2) 0.005(3)
C1A 0.065(10) 0.49(4) 0.089(14) -0.001(19) -0.002(9) 0.023(17)
C2A 0.20(3) 0.47(4) 0.063(12) -0.010(18) 0.026(13) 0.04(3)
C3A 0.25(3) 0.46(4) 0.113(16) 0.09(2) 0.038(17) 0.15(3)

loop_
_atom_type_symbol
_atom_type_description
_atom_type_scat_dispersion_real
_atom_type_scat_dispersion_imag
_atom_type_scat_source
C C 0.0033 0.0016 'International Tables Vol C Tables 4.2.6.8 and 6.1.1.4'
H H 0.0000 0.0000 'International Tables Vol C Tables 4.2.6.8 and 6.1.1.4'
N N 0.0061 0.0033 'International Tables Vol C Tables 4.2.6.8 and 6.1.1.4'
O O 0.0106 0.0060 'International Tables Vol C Tables 4.2.6.8 and 6.1.1.4'
P P 0.1023 0.0942 'International Tables Vol C Tables 4.2.6.8 and 6.1.1.4'
Fe Fe 0.3463 0.8444 'International Tables Vol C Tables 4.2.6.8 and 6.1.1.4'

loop_
_geom_angle_atom_site_label_1
_geom_angle_atom_site_label_2
_geom_angle_atom_site_label_3
_geom_angle
_geom_angle_site_symmetry_3
C6A C5A C4A 89(6) 3_656
C6A C4A C5A 118(5) 3_656
C5A C6A C4A 152(7) .
O16 P1 O8 113.0(3) .
O16 P1 O9 110.9(3) .
O8 P1 O9 111.0(3) .
O16 P1 C1 107.0(4) .
O8 P1 C1 104.8(3) .
O9 P1 C1 109.9(4) .
C2 C1 P1 116.8(5) .
C7 C2 C1 124.3(9) .
C7 C2 C3 106.3(8) .
C1 C2 C3 116.4(7) .
C9 C3 C4 106.0(10) .
C9 C3 C10 110.9(13) .
C4 C3 C10 102.5(12) .
C9 C3 C2 116.8(11) .
C4 C3 C2 102.4(7) .
C10 C3 C2 116.2(9) .
C8 C4 C3 101.0(9) .
C8 C4 C5 97.2(10) .
C3 C4 C5 101.5(10) .
C6 C5 C4 107.8(9) .
C5 C6 C7 99.3(9) .
C2 C7 C6 106.6(11) .
C2 C7 C8 104.6(10) .
C6 C7 C8 103.8(9) .
C4 C8 C7 94.6(8) .
O15 P2 O14 111.0(3) .
O15 P2 O13 112.8(3) .
O14 P2 O13 111.5(3) .
O15 P2 C21 108.5(3) .
O14 P2 C21 107.2(3) .
O13 P2 C21 105.5(3) .
C22 C21 P2 116.7(5) .
C27 C22 C21 127.2(10) .
C27 C22 C23 106.5(9) .
C21 C22 C23 113.1(8) .
C29 C23 C24 101.3(12) .
C29 C23 C30 122.4(15) .
C24 C23 C30 106.4(12) .
C29 C23 C22 116.3(14) .
C24 C23 C22 99.4(9) .
C30 C23 C22 107.6(11) .
C23 C24 C28 100.5(9) .
C23 C24 C25 99.4(11) .
C28 C24 C25 104.4(12) .
C26 C25 C24 112.9(12) .
C25 C26 C27 96.4(11) .
C22 C27 C28 99.5(10) .
C22 C27 C26 110.9(11) .
C28 C27 C26 105.4(11) .
C24 C28 C27 91.1(9) .
O12 P3 O11 112.5(3) .
O12 P3 O10 110.9(3) .
O11 P3 O10 111.8(3) .
O12 P3 C31 108.3(3) .
O11 P3 C31 106.3(3) .
O10 P3 C31 106.8(3) .
C32 C31 P3 114.1(6) .
C37 C32 C31 126.3(11) .
C37 C32 C33 106.2(9) .
C31 C32 C33 115.2(8) .
C34 C33 C39 105.8(12) .
C34 C33 C40 108.8(11) .
C39 C33 C40 116.3(13) .
C34 C33 C32 101.0(9) .
C39 C33 C32 113.6(13) .
C40 C33 C32 110.0(9) .
C33 C34 C38 100.7(10) .
C33 C34 C35 99.6(12) .
C38 C34 C35 102.0(13) .
C36 C35 C34 110.3(14) .
C35 C36 C37 98.8(12) .
C32 C37 C38 102.5(12) .
C32 C37 C36 108.4(14) .
C38 C37 C36 103.4(13) .
C34 C38 C37 93.2(10) .
C45 N1 C41 117.1(7) .
C45 N1 Fe3 118.8(5) .
C41 N1 Fe3 124.0(6) .
N1 C41 C42 124.0(9) .
C43 C42 C41 118.7(9) .
C42 C43 C44 119.6(9) .
C43 C44 C45 119.3(10) .
N1 C45 C44 121.2(9) .
C50 N2 C46 111.0(11) .
C50 N2 Fe2 122.2(7) .
C46 N2 Fe2 125.5(8) .
N2 C46 C47 126.7(14) .
C48 C47 C46 123.2(14) .
C47 C48 C49 111.4(12) .
C48 C49 C50 121.3(17) .
N2 C50 C49 123.2(13) .
N3 C51 C52 123.0(9) .
C53 C52 C51 118.6(9) .
C52 C53 C54 118.6(9) .
C53 C54 C55 120.2(10) .
N3 C55 C54 121.9(9) .
N4 C56 C57 124.0(10) .
C56 C57 C58 118.4(10) .
C59 C58 C57 117.9(9) .
C58 C59 C60 120.3(10) .
N4 C60 C59 120.6(9) .
N5 C63 C61 120(2) .
C64 N5 C63 117(2) .
N5 C64 C65 123(2) .
C64 C65 C66 121(3) .
C61 C66 C65 117(3) .
C66 C61 C63 122(2) .
N6 C67 C69 124(3) .
C67 C69 C70 115(3) .
C71 C70 C69 117(2) .
C72 C71 C70 123(3) .
N6 C72 C71 114(2) .
C67 N6 C72 126(3) .
C75 N7 C77 122(3) .
N7 C77 C78 101(3) .
C73 C78 C77 133(4) .
C78 C73 C74 117(5) .
C75 C74 C73 108(4) .
C74 C75 N7 130(3) .
O3 C79 O4 126.0(7) .
O3 C79 C80 116.7(7) .
O4 C79 C80 117.3(7) .
C81 C80 C85 119.8(8) .
C81 C80 C79 119.6(8) .
C85 C80 C79 120.6(8) .
C80 C81 C82 121.3(9) .
C83 C82 C81 119.3(10) .
C84 C83 C82 119.8(9) .
C83 C84 C85 120.9(10) .
C80 C85 C84 119.0(9) .
O17 C86 O18 118.6(7) .
O17 C86 C87 121.1(8) .
O18 C86 C87 120.2(8) .
C92 C87 C88 120.9(8) .
C92 C87 C86 120.8(9) .
C88 C87 C86 118.2(8) .
C87 C88 C89 118.7(10) .
C90 C89 C88 121.1(11) .
C89 C90 C91 118.7(9) .
C90 C91 C92 121.0(9) .
C87 C92 C91 119.7(10) .
O5 C93 O6 124.8(7) .
O5 C93 C94 117.3(7) .
O6 C93 C94 117.9(7) .
C95 C94 C99 119.1(8) .
C95 C94 C93 120.3(8) .
C99 C94 C93 120.6(7) .
C94 C95 C96 120.5(10) .
C97 C96 C95 119.2(10) .
C98 C97 C96 120.3(9) .
C97 C98 C99 120.8(10) .
C98 C99 C94 120.1(9) .
O1 C100 O2 122.2(6) .
O1 C100 C102 120.1(7) .
O2 C100 C102 117.6(7) .
C102 C101 C103 121.9(10) .
C101 C102 C109 117.7(9) .
C101 C102 C100 120.8(8) .
C109 C102 C100 121.5(8) .
C104 C103 C101 118.9(11) .
C103 C104 C105 121.3(10) .
C104 C105 C109 120.6(11) .
C105 C109 C102 119.6(10) .
O7 Fe1 O14 97.7(2) .
O7 Fe1 O9 98.8(2) .
O14 Fe1 O9 91.6(2) .
O7 Fe1 O5 95.3(2) .
O14 Fe1 O5 166.2(2) .
O9 Fe1 O5 90.8(2) .
O7 Fe1 O4 96.0(2) .
O14 Fe1 O4 87.6(2) .
O9 Fe1 O4 165.1(2) .
O5 Fe1 O4 86.6(2) .
O7 Fe1 N3 176.2(2) .
O14 Fe1 N3 85.2(2) .
O9 Fe1 N3 83.5(2) .
O5 Fe1 N3 81.5(2) .
O4 Fe1 N3 81.6(2) .
O7 Fe2 O16 97.3(2) .
O7 Fe2 O12 96.3(2) .
O16 Fe2 O12 93.1(2) .
O7 Fe2 O2 96.4(2) .
O16 Fe2 O2 164.6(2) .
O12 Fe2 O2 92.2(2) .
O7 Fe2 O6 94.1(2) .
O16 Fe2 O6 88.2(2) .
O12 Fe2 O6 169.2(2) .
O2 Fe2 O6 83.9(2) .
O7 Fe2 N2 177.5(2) .
O16 Fe2 N2 83.6(2) .
O12 Fe2 N2 86.0(2) .
O2 Fe2 N2 82.4(2) .
O6 Fe2 N2 83.6(2) .
O7 Fe3 O15 97.5(2) .
O7 Fe3 O10 98.1(2) .
O15 Fe3 O10 92.0(2) .
O7 Fe3 O3 93.6(2) .
O15 Fe3 O3 90.2(2) .
O10 Fe3 O3 167.7(2) .
O7 Fe3 O1 95.2(2) .
O15 Fe3 O1 167.1(2) .
O10 Fe3 O1 88.4(2) .
O3 Fe3 O1 86.9(2) .
O7 Fe3 N1 172.9(2) .
O15 Fe3 N1 85.2(2) .
O10 Fe3 N1 88.4(2) .
O3 Fe3 N1 79.8(2) .
O1 Fe3 N1 81.9(2) .
O8 Fe4 O13 107.2(2) .
O8 Fe4 O11 98.0(2) .
O13 Fe4 O11 97.6(2) .
O8 Fe4 O17 92.7(2) .
O13 Fe4 O17 155.1(2) .
O11 Fe4 O17 94.3(2) .
O8 Fe4 O18 152.7(2) .
O13 Fe4 O18 96.1(2) .
O11 Fe4 O18 92.7(2) .
O17 Fe4 O18 61.4(2) .
O8 Fe4 N4 86.0(2) .
O13 Fe4 N4 84.9(2) .
O11 Fe4 N4 174.4(2) .
O17 Fe4 N4 81.6(2) .
O18 Fe4 N4 82.0(2) .
C51 N3 C55 117.7(7) .
C51 N3 Fe1 120.4(6) .
C55 N3 Fe1 121.5(6) .
C56 N4 C60 118.7(8) .
C56 N4 Fe4 120.2(6) .
C60 N4 Fe4 121.1(6) .
C100 O1 Fe3 131.2(5) .
C100 O2 Fe2 136.6(5) .
C79 O3 Fe3 136.7(5) .
C79 O4 Fe1 126.6(5) .
C93 O5 Fe1 135.5(5) .
C93 O6 Fe2 128.0(5) .
Fe2 O7 Fe1 119.8(2) .
Fe2 O7 Fe3 119.3(2) .
Fe1 O7 Fe3 120.6(3) .
P1 O8 Fe4 147.6(3) .
P1 O9 Fe1 126.9(3) .
P3 O10 Fe3 127.2(3) .
P3 O11 Fe4 148.1(4) .
P3 O12 Fe2 130.3(3) .
P2 O13 Fe4 146.3(3) .
P2 O14 Fe1 129.7(3) .
P2 O15 Fe3 130.6(3) .
P1 O16 Fe2 128.5(3) .
C86 O17 Fe4 90.3(5) .
C86 O18 Fe4 89.3(5) .
C2A C1A C3A 165(3) .
C1A C2A C3A 105(2) 3_665
C1A C3A C2A 90(2) 3_665

loop_
_geom_bond_atom_site_label_1
_geom_bond_atom_site_label_2
_geom_bond_distance
_geom_bond_site_symmetry_2
C5A C6A 1.37(8) .
C5A C4A 1.95(9) 3_656
C4A C6A 1.46(8) .
C4A C5A 1.95(9) 3_656
P1 O16 1.513(5) .
P1 O8 1.524(5) .
P1 O9 1.529(5) .
P1 C1 1.777(7) .
C1 C2 1.539(2) .
C2 C7 1.339(14) .
C2 C3 1.542(2) .
C3 C9 1.539(2) .
C3 C4 1.539(2) .
C3 C10 1.541(2) .
C4 C8 1.539(2) .
C4 C5 1.540(2) .
C5 C6 1.539(2) .
C6 C7 1.540(2) .
C7 C8 1.541(2) .
P2 O15 1.519(6) .
P2 O14 1.528(5) .
P2 O13 1.533(5) .
P2 C21 1.798(7) .
C21 C22 1.542(10) .
C22 C27 1.323(14) .
C22 C23 1.595(12) .
C23 C29 1.473(15) .
C23 C24 1.494(14) .
C23 C30 1.585(14) .
C24 C28 1.514(13) .
C24 C25 1.545(15) .
C25 C26 1.426(15) .
C26 C27 1.612(14) .
C27 C28 1.605(13) .
P3 O12 1.513(5) .
P3 O11 1.528(6) .
P3 O10 1.529(5) .
P3 C31 1.790(7) .
C31 C32 1.534(10) .
C32 C37 1.307(14) .
C32 C33 1.591(12) .
C33 C34 1.490(13) .
C33 C39 1.490(14) .
C33 C40 1.574(14) .
C34 C38 1.510(14) .
C34 C35 1.581(15) .
C35 C36 1.449(16) .
C36 C37 1.610(17) .
C37 C38 1.588(15) .
N1 C45 1.297(10) .
N1 C41 1.312(10) .
N1 Fe3 2.244(6) .
C41 C42 1.367(11) .
C42 C43 1.317(13) .
C43 C44 1.321(13) .
C44 C45 1.415(12) .
N2 C50 1.217(13) .
N2 C46 1.224(13) .
N2 Fe2 2.222(6) .
C46 C47 1.365(14) .
C47 C48 1.231(16) .
C48 C49 1.271(17) .
C49 C50 1.412(15) .
C51 N3 1.326(10) .
C51 C52 1.400(12) .
C52 C53 1.358(14) .
C53 C54 1.370(14) .
C54 C55 1.375(12) .
C55 N3 1.344(10) .
C56 N4 1.323(11) .
C56 C57 1.382(14) .
C57 C58 1.395(15) .
C58 C59 1.377(14) .
C59 C60 1.412(13) .
C60 N4 1.341(11) .
C63 N5 1.38(2) .
C63 C61 1.42(3) .
N5 C64 1.31(3) .
C64 C65 1.31(3) .
C65 C66 1.43(3) .
C66 C61 1.24(4) .
C67 N6 1.22(4) .
C67 C69 1.30(3) .
C69 C70 1.34(3) .
C70 C71 1.34(3) .
C71 C72 1.33(4) .
C72 N6 1.24(4) .
N7 C75 1.34(3) .
N7 C77 1.38(4) .
C77 C78 1.42(6) .
C78 C73 1.32(5) .
C73 C74 1.39(5) .
C74 C75 1.30(5) .
C79 O3 1.239(9) .
C79 O4 1.273(9) .
C79 C80 1.510(11) .
C80 C81 1.364(12) .
C80 C85 1.379(12) .
C81 C82 1.381(12) .
C82 C83 1.372(14) .
C83 C84 1.372(14) .
C84 C85 1.388(13) .
C86 O17 1.260(10) .
C86 O18 1.272(10) .
C86 C87 1.489(11) .
C87 C92 1.363(13) .
C87 C88 1.399(14) .
C88 C89 1.407(14) .
C89 C90 1.381(15) .
C90 C91 1.391(15) .
C91 C92 1.401(12) .
C93 O5 1.264(9) .
C93 O6 1.273(9) .
C93 C94 1.491(10) .
C94 C95 1.374(12) .
C94 C99 1.403(12) .
C95 C96 1.388(13) .
C96 C97 1.389(15) .
C97 C98 1.361(14) .
C98 C99 1.363(12) .
C100 O1 1.274(8) .
C100 O2 1.283(8) .
C100 C102 1.444(11) .
C101 C102 1.381(12) .
C101 C103 1.397(14) .
C102 C109 1.400(13) .
C103 C104 1.339(15) .
C104 C105 1.367(15) .
C105 C109 1.384(14) .
Fe1 O7 1.938(5) .
Fe1 O14 1.973(5) .
Fe1 O9 1.977(5) .
Fe1 O5 2.035(5) .
Fe1 O4 2.050(5) .
Fe1 N3 2.254(7) .
Fe2 O7 1.937(5) .
Fe2 O16 1.963(5) .
Fe2 O12 1.967(5) .
Fe2 O2 2.026(5) .
Fe2 O6 2.056(5) .
Fe3 O7 1.952(5) .
Fe3 O15 1.965(5) .
Fe3 O10 1.966(5) .
Fe3 O3 2.047(5) .
Fe3 O1 2.059(5) .
Fe4 O8 1.898(5) .
Fe4 O13 1.904(5) .
Fe4 O11 1.910(6) .
Fe4 O17 2.127(5) .
Fe4 O18 2.140(6) .
Fe4 N4 2.235(7) .
C1A C2A 1.45(4) .
C1A C3A 1.51(4) .
C2A C3A 1.84(4) 3_665
C3A C2A 1.84(4) 3_665
